data_7046209
loop_
_publ_author_name
'Chen, Sihuai'
'Mereacre, Valeriu'
'Zhao, Zhiying'
'Zhang, Wanwan'
'Zhang, Mengsi'
'He, Zhangzhen'

_publ_section_title
;
 Targeted replacement: systematic studies of dodecanuclear {MLn}
 coordination clusters (M = Cr, Co; Ln = Dy, Y).
;
_journal_issue 22
_journal_name_full 'Dalton transactions (Cambridge, England : 2003)'
_journal_page_first 7456
_journal_page_last 7462
_journal_paper_doi 10.1039/c8dt01289j
_journal_volume 47
_journal_year 2018
_chemical_formula_moiety 'C176 H222 Co6 Dy6 N6 O52, 2(H2 O), 2(C2 H3 N)'
_chemical_formula_sum 'C180 H232 Co6 Dy6 N8 O54'
_chemical_formula_weight 4700.30
_space_group_crystal_system triclinic
_space_group_IT_number 2
_space_group_name_Hall '-P 1'
_space_group_name_H-M_alt 'P -1'
_symmetry_space_group_name_Hall '-P 1'
_symmetry_space_group_name_H-M 'P -1'
_atom_sites_solution_hydrogens mixed
_atom_sites_solution_primary dual
_audit_creation_date 2017-12-15
_audit_creation_method
;
Olex2 1.2
(compiled 2017.08.10 svn.r3458 for OlexSys, GUI svn.r5381)
;
_audit_update_record
;
2018-03-28 deposited with the CCDC.
2018-05-01 downloaded from the CCDC.
;
_cell_angle_alpha 75.951(7)
_cell_angle_beta 79.292(7)
_cell_angle_gamma 74.923(6)
_cell_formula_units_Z 1
_cell_length_a 16.305(4)
_cell_length_b 17.284(3)
_cell_length_c 18.521(4)
_cell_measurement_reflns_used 10699
_cell_measurement_temperature 293(2)
_cell_measurement_theta_max 27.6726
_cell_measurement_theta_min 2.1921
_cell_volume 4847.0(18)
_computing_cell_refinement 'CrystalClear (Rigaku Inc., 2008)'
_computing_data_collection 'CrystalClear (Rigaku Inc., 2008)'
_computing_data_reduction 'CrystalClear (Rigaku Inc., 2008)'
_computing_molecular_graphics 'Olex2 (Dolomanov et al., 2009)'
_computing_publication_material 'Olex2 (Dolomanov et al., 2009)'
_computing_structure_refinement 'ShelXL (Sheldrick, 2015)'
_computing_structure_solution 'ShelXT (Sheldrick, 2015)'
_diffrn_ambient_temperature 293(2)
_diffrn_detector_area_resol_mean 28.5714
_diffrn_measured_fraction_theta_full 0.986
_diffrn_measured_fraction_theta_max 0.986
_diffrn_measurement_device_type
;
Saturn724+ (2x2 bin mode)
;
_diffrn_measurement_method CCD_Profile_fitting
_diffrn_radiation_type MoK\a
_diffrn_radiation_wavelength 0.71073
_diffrn_reflns_av_R_equivalents 0.0763
_diffrn_reflns_av_unetI/netI 0.0917
_diffrn_reflns_Laue_measured_fraction_full 0.986
_diffrn_reflns_Laue_measured_fraction_max 0.986
_diffrn_reflns_limit_h_max 19
_diffrn_reflns_limit_h_min -19
_diffrn_reflns_limit_k_max 20
_diffrn_reflns_limit_k_min -20
_diffrn_reflns_limit_l_max 22
_diffrn_reflns_limit_l_min -22
_diffrn_reflns_number 40972
_diffrn_reflns_point_group_measured_fraction_full 0.986
_diffrn_reflns_point_group_measured_fraction_max 0.986
_diffrn_reflns_theta_full 25.024
_diffrn_reflns_theta_max 25.024
_diffrn_reflns_theta_min 2.480
_exptl_absorpt_coefficient_mu 2.859
_exptl_absorpt_correction_T_max 1.0000
_exptl_absorpt_correction_T_min 0.3090
_exptl_absorpt_correction_type multi-scan
_exptl_absorpt_process_details
;
    Higashi, T. (1995). Program for Absorption Correction.
    Rigaku Corporation, Tokyo, Japan.
;
_exptl_crystal_colour Green
_exptl_crystal_density_diffrn 1.610
_exptl_crystal_description Prism
_exptl_crystal_F_000 2358
_exptl_crystal_size_max 0.2
_exptl_crystal_size_mid 0.2
_exptl_crystal_size_min 0.1
_refine_diff_density_max 1.442
_refine_diff_density_min -1.447
_refine_diff_density_rms 0.135
_refine_ls_extinction_method none
_refine_ls_goodness_of_fit_ref 1.121
_refine_ls_hydrogen_treatment mixed
_refine_ls_matrix_type full
_refine_ls_number_parameters 1175
_refine_ls_number_reflns 16893
_refine_ls_number_restraints 1556
_refine_ls_restrained_S_all 1.122
_refine_ls_R_factor_all 0.0767
_refine_ls_R_factor_gt 0.0641
_refine_ls_shift/su_max 0.001
_refine_ls_shift/su_mean 0.000
_refine_ls_structure_factor_coef Fsqd
_refine_ls_weighting_details 'w=1/[\s^2^(Fo^2^)+(0.0471P)^2^+8.1288P] where P=(Fo^2^+2Fc^2^)/3'
_refine_ls_weighting_scheme calc
_refine_ls_wR_factor_gt 0.1424
_refine_ls_wR_factor_ref 0.1519
_reflns_Friedel_coverage 0.000
_reflns_number_gt 14320
_reflns_number_total 16893
_reflns_threshold_expression 'I > 2\s(I)'
_cod_data_source_file c8dt01289j2.cif
_cod_data_source_block Co6Dy6
_cod_depositor_comments
;
The following automatic conversions were performed:

'_exptl_absorpt_correction_type' value 'Multi-scan' changed to
'multi-scan' according to
/home/data/users/saulius/crontab/automatic-downloads/rss-feeds/RSC/lib/dictionaries/cif_core.dic
dictionary named 'cif_core.dic' version 2.4.2 from 2011-04-26.

Automatic conversion script
Id: cif_fix_values 4973 2017-02-22 13:04:09Z antanas 

 Adding full bibliography for 7046208--7046209.cif.
;
_cod_original_cell_volume 4847.2(17)
_cod_database_code 7046209
_shelx_shelxl_version_number 2014/7
_shelx_space_group_comment
;
The symmetry employed for this shelxl refinement is uniquely defined
by the following loop, which should always be used as a source of
symmetry information in preference to the above space-group names.
They are only intended as comments.
;
_olex2_refinement_description
;
1. Fixed Uiso
 At 1.2 times of:
  All C(H) groups, All C(H,H) groups
 At 1.5 times of:
  All C(H,H,H) groups, All O(H,H) groups
2. Restrained distances
 H27B-O24
 1.95 with sigma of 0.02
 C89-C90
 1.46 with sigma of 0.02
 O2-H2
 0.85 with sigma of 0.01
 O1-H1
 0.85 with sigma of 0.01
 O3-H3
 0.85 with sigma of 0.01
 O4-H4
 0.85 with sigma of 0.01
 O7-H1
 2.9 with sigma of 0.02
 O25-H2
 2.6 with sigma of 0.02
3. Uiso/Uaniso restraints and constraints
C65 \\sim C33 \\sim C73 \\sim C4 \\sim C79 \\sim C17 \\sim C12 \\sim C20 \\sim
C34 \\sim C11 \\sim C74 \\sim C35 \\sim C49 \\sim C25 \\sim C26 \\sim C31 \\sim
C66 \\sim C41 \\sim C36 \\sim C40 \\sim C71 \\sim C78 \\sim C70 \\sim C18 \\sim
C1 \\sim C3 \\sim C2 \\sim C69 \\sim C58 \\sim C75 \\sim C19 \\sim C80 \\sim
C67 \\sim C9 \\sim C37 \\sim C5 \\sim C10 \\sim C43 \\sim C68 \\sim C27 \\sim
C62 \\sim C76 \\sim C13 \\sim C50 \\sim C47 \\sim C21 \\sim C63 \\sim C81 \\sim
C30 \\sim C42 \\sim C77 \\sim C55 \\sim C32 \\sim C44 \\sim C61 \\sim C51 \\sim
C6 \\sim C72 \\sim C83 \\sim C38 \\sim C87 \\sim C39 \\sim C82 \\sim C64 \\sim
C54 \\sim C46 \\sim C15 \\sim C88 \\sim C29 \\sim C52 \\sim C59 \\sim C28 \\sim
C86 \\sim C60 \\sim C22 \\sim C48 \\sim C84 \\sim C45 \\sim C8 \\sim C53 \\sim
C7 \\sim C85 \\sim C57 \\sim C14 \\sim C23 \\sim C24 \\sim C16 \\sim C56 \\sim
C90 \\sim C89: within 3.8A with sigma of 0.01 and sigma for terminal atoms of
0.02
4.a Free rotating group:
 O27(H27A,H27B)
4.b Secondary CH2 refined with riding coordinates:
 C4(H4A,H4B), C17(H17A,H17B), C12(H12A,H12B), C20(H20A,H20B), C11(H11A,H11B),
 C18(H18A,H18B), C1(H1A,H1B), C3(H3A,H3B), C2(H2A,H2B), C19(H19A,H19B), C9(H9A,
 H9B), C5(H5A,H5B), C10(H10A,H10B), C13(H13A,H13B), C21(H21A,H21B), C6(H6A,H6B),
  C15(H15A,H15B), C22(H22A,H22B), C7(H7A,H7B), C14(H14A,H14B), C23(H23A,H23B)
4.c Aromatic/amide H refined with riding coordinates:
 C79(H79), C35(H35), C31(H31), C40(H40), C71(H71), C70(H70), C69(H69),
 C75(H75), C67(H67), C43(H43), C27(H27), C62(H62), C76(H76), C47(H47), C63(H63),
  C77(H77), C55(H55), C44(H44), C61(H61), C51(H51), C83(H83), C38(H38),
 C87(H87), C39(H39), C54(H54), C29(H29), C59(H59), C28(H28), C86(H86), C45(H45),
  C53(H53), C85(H85)
4.d Idealised Me refined as rotating group:
 C80(H80A,H80B,H80C), C37(H37A,H37B,H37C), C32(H32A,H32B,H32C), C72(H72A,H72B,
 H72C), C64(H64A,H64B,H64C), C88(H88A,H88B,H88C), C48(H48A,H48B,H48C), C8(H8A,
 H8B,H8C), C24(H24A,H24B,H24C), C16(H16A,H16B,H16C), C56(H56A,H56B,H56C),
 C90(H90A,H90B,H90C)
;
_olex2_submission_special_instructions 'No special instructions were received'

loop_
_space_group_symop_operation_xyz
'x, y, z'
'-x, -y, -z'

loop_
_atom_site_label
_atom_site_type_symbol
_atom_site_fract_x
_atom_site_fract_y
_atom_site_fract_z
_atom_site_U_iso_or_equiv
_atom_site_adp_type
_atom_site_occupancy
_atom_site_site_symmetry_order
_atom_site_calc_flag
_atom_site_refinement_flags_posn
_atom_site_refinement_flags_adp
Dy3 Dy 0.32574(2) 0.49062(2) 0.16921(2) 0.03369(12) Uani 1 1 d . .
Dy1 Dy 0.53399(2) 0.31672(2) 0.16248(2) 0.03441(12) Uani 1 1 d . .
Dy2 Dy 0.43218(3) 0.38921(2) 0.35354(2) 0.03904(12) Uani 1 1 d . .
Co1 Co 0.34504(7) 0.31200(6) 0.12440(6) 0.0370(3) Uani 1 1 d . .
Co2 Co 0.29843(7) 0.56700(7) 0.32177(6) 0.0402(3) Uani 1 1 d . .
Co3 Co 0.63287(7) 0.28996(7) 0.31219(6) 0.0393(3) Uani 1 1 d . .
O23 O 0.3722(4) 0.5880(3) 0.0662(3) 0.0412(13) Uani 1 1 d . .
O24 O 0.3854(4) 0.6155(3) -0.0583(3) 0.0389(13) Uani 1 1 d D .
O3 O 0.4137(3) 0.3920(3) 0.0991(3) 0.0325(12) Uani 1 1 d D .
O10 O 0.4229(3) 0.2527(3) 0.1932(3) 0.0386(13) Uani 1 1 d . .
O20 O 0.4078(4) 0.2498(3) 0.0501(3) 0.0451(14) Uani 1 1 d . .
O5 O 0.3366(4) 0.5978(3) 0.2196(3) 0.0432(14) Uani 1 1 d . .
O21 O 0.2693(3) 0.3695(3) 0.0516(3) 0.0424(14) Uani 1 1 d . .
O19 O 0.5427(4) 0.2545(3) 0.0583(3) 0.0482(15) Uani 1 1 d . .
O9 O 0.2790(3) 0.3712(3) 0.1960(3) 0.0386(13) Uani 1 1 d . .
O8 O 0.6467(3) 0.3382(3) 0.2101(3) 0.0402(13) Uani 1 1 d . .
O22 O 0.2519(4) 0.4987(3) 0.0678(3) 0.0467(15) Uani 1 1 d . .
O4 O 0.3049(4) 0.4616(3) 0.3032(3) 0.0358(13) Uani 1 1 d D .
O1 O 0.4601(3) 0.4316(3) 0.2151(3) 0.0354(12) Uani 1 1 d D .
O13 O 0.2490(4) 0.5416(4) 0.4238(3) 0.0495(15) Uani 1 1 d . .
O6 O 0.4132(4) 0.5285(3) 0.3444(3) 0.0456(14) Uani 1 1 d . .
O2 O 0.5221(3) 0.2805(3) 0.2990(3) 0.0365(12) Uani 1 1 d D .
O16 O 0.6227(4) 0.2307(3) 0.4163(3) 0.0487(15) Uani 1 1 d . .
O18 O 0.6206(4) 0.1852(3) 0.1949(3) 0.0503(15) Uani 1 1 d . .
O27 O 0.4461(4) 0.4467(4) -0.0565(4) 0.0575(17) Uani 1 1 d . .
H27A H 0.4998 0.4351 -0.0553 0.086 Uiso 1 1 d G .
H27B H 0.4298 0.4965 -0.0528 0.086 Uiso 1 1 d DG .
O14 O 0.3408(4) 0.4217(4) 0.4642(3) 0.0628(18) Uani 1 1 d . .
O17 O 0.6918(4) 0.1853(3) 0.2884(3) 0.0512(15) Uani 1 1 d . .
O11 O 0.1829(4) 0.5566(3) 0.2011(3) 0.0476(15) Uani 1 1 d . .
O12 O 0.1815(4) 0.6077(3) 0.3028(3) 0.0466(15) Uani 1 1 d . .
O7 O 0.5779(4) 0.3930(3) 0.3345(3) 0.0447(14) Uani 1 1 d D .
C65 C 0.2776(7) 0.4783(6) 0.4722(6) 0.0591(19) Uani 1 1 d . U
O15 O 0.4960(5) 0.3036(4) 0.4571(4) 0.073(2) Uani 1 1 d . .
O26 O 0.2144(5) 0.3463(5) 0.3904(4) 0.074(2) Uani 1 1 d . .
C33 C 0.4900(6) 0.2302(5) 0.0358(5) 0.0503(17) Uani 1 1 d . U
C73 C 0.3467(6) 0.6288(5) 0.0048(5) 0.0440(17) Uani 1 1 d . U
O25 O 0.3565(4) 0.2892(4) 0.3839(4) 0.0553(16) Uani 1 1 d D .
C4 C 0.3998(6) 0.1816(6) 0.2367(6) 0.060(2) Uani 1 1 d . U
H4A H 0.3721 0.1916 0.2857 0.072 Uiso 1 1 calc R .
H4B H 0.4509 0.1383 0.2438 0.072 Uiso 1 1 calc R .
N2 N 0.3098(5) 0.6746(4) 0.3332(4) 0.052(2) Uani 1 1 d . .
N1 N 0.2765(5) 0.2283(4) 0.1680(4) 0.0497(19) Uani 1 1 d . .
C79 C 0.2321(6) 0.7245(5) 0.0732(5) 0.0507(16) Uani 1 1 d . U
H79 H 0.2545 0.6970 0.1175 0.061 Uiso 1 1 calc R .
C17 C 0.4421(7) 0.5821(6) 0.3746(6) 0.0657(19) Uani 1 1 d . U
H17A H 0.4882 0.6016 0.3398 0.079 Uiso 1 1 calc R .
H17B H 0.4645 0.5530 0.4211 0.079 Uiso 1 1 calc R .
C12 C 0.6941(6) 0.3984(6) 0.1981(6) 0.061(2) Uani 1 1 d . U
H12A H 0.6583 0.4472 0.2141 0.073 Uiso 1 1 calc R .
H12B H 0.7149 0.4130 0.1452 0.073 Uiso 1 1 calc R .
C20 C 0.3880(7) 0.6534(6) 0.2095(6) 0.0608(19) Uani 1 1 d . U
H20A H 0.3947 0.6813 0.1573 0.073 Uiso 1 1 calc R .
H20B H 0.4443 0.6252 0.2234 0.073 Uiso 1 1 calc R .
C34 C 0.5218(6) 0.1717(5) -0.0185(5) 0.0516(18) Uani 1 1 d . U
C11 C 0.7690(6) 0.3637(7) 0.2433(6) 0.067(2) Uani 1 1 d . U
H11A H 0.8134 0.3270 0.2172 0.080 Uiso 1 1 calc R .
H11B H 0.7927 0.4080 0.2479 0.080 Uiso 1 1 calc R .
C74 C 0.2686(6) 0.6973(5) 0.0071(5) 0.0460(17) Uani 1 1 d . U
C35 C 0.4687(7) 0.1336(5) -0.0389(5) 0.0584(18) Uani 1 1 d . U
H35 H 0.4106 0.1463 -0.0214 0.070 Uiso 1 1 calc R .
C49 C 0.5564(7) 0.2458(7) 0.4652(6) 0.067(2) Uani 1 1 d . U
C25 C 0.2369(6) 0.4472(6) 0.0395(5) 0.0491(18) Uani 1 1 d . U
C26 C 0.1703(6) 0.4788(6) -0.0153(5) 0.0516(17) Uani 1 1 d . U
C31 C 0.1264(6) 0.5581(6) -0.0269(5) 0.0550(18) Uani 1 1 d . U
H31 H 0.1387 0.5934 -0.0018 0.066 Uiso 1 1 calc R .
C66 C 0.2238(7) 0.4740(6) 0.5488(6) 0.0600(19) Uani 1 1 d . U
C41 C 0.6790(6) 0.1565(5) 0.2360(6) 0.0538(19) Uani 1 1 d . U
C36 C 0.4978(7) 0.0765(6) -0.0848(6) 0.0576(19) Uani 1 1 d . U
C40 C 0.6101(7) 0.1521(5) -0.0440(5) 0.0580(18) Uani 1 1 d . U
H40 H 0.6473 0.1765 -0.0297 0.070 Uiso 1 1 calc R .
C71 C 0.2580(7) 0.4265(6) 0.6114(6) 0.065(2) Uani 1 1 d . U
H71 H 0.3138 0.3954 0.6067 0.077 Uiso 1 1 calc R .
C78 C 0.1631(6) 0.7914(6) 0.0751(6) 0.0586(19) Uani 1 1 d . U
C70 C 0.2103(8) 0.4240(7) 0.6822(6) 0.074(2) Uani 1 1 d . U
H70 H 0.2335 0.3921 0.7250 0.089 Uiso 1 1 calc R .
C18 C 0.3715(7) 0.6530(6) 0.3891(6) 0.068(2) Uani 1 1 d . U
H18A H 0.3953 0.6998 0.3864 0.081 Uiso 1 1 calc R .
H18B H 0.3416 0.6397 0.4393 0.081 Uiso 1 1 calc R .
C1 C 0.2125(7) 0.2594(6) 0.2288(6) 0.066(2) Uani 1 1 d . U
H1A H 0.2327 0.2344 0.2770 0.080 Uiso 1 1 calc R .
H1B H 0.1587 0.2448 0.2295 0.080 Uiso 1 1 calc R .
C3 C 0.3405(6) 0.1549(6) 0.2002(6) 0.0642(19) Uani 1 1 d . U
H3A H 0.3728 0.1270 0.1607 0.077 Uiso 1 1 calc R .
H3B H 0.3113 0.1171 0.2369 0.077 Uiso 1 1 calc R .
N3 N 0.7413(5) 0.3184(5) 0.3197(4) 0.0518(19) Uani 1 1 d . .
C2 C 0.1987(6) 0.3510(6) 0.2160(6) 0.0612(19) Uani 1 1 d . U
H2A H 0.1633 0.3770 0.1761 0.073 Uiso 1 1 calc R .
H2B H 0.1697 0.3699 0.2613 0.073 Uiso 1 1 calc R .
C69 C 0.1276(8) 0.4706(7) 0.6869(7) 0.079(2) Uani 1 1 d . U
H69 H 0.0961 0.4706 0.7342 0.095 Uiso 1 1 calc R .
C58 C 0.2605(7) 0.2062(6) 0.4491(6) 0.066(2) Uani 1 1 d . U
C75 C 0.2333(6) 0.7391(6) -0.0589(6) 0.0569(19) Uani 1 1 d . U
H75 H 0.2574 0.7236 -0.1043 0.068 Uiso 1 1 calc R .
C19 C 0.3442(7) 0.7151(6) 0.2594(6) 0.067(2) Uani 1 1 d . U
H19A H 0.3851 0.7443 0.2651 0.081 Uiso 1 1 calc R .
H19B H 0.2980 0.7547 0.2354 0.081 Uiso 1 1 calc R .
C80 C 0.1285(7) 0.8219(6) 0.1464(6) 0.072(3) Uani 1 1 d . U
H80A H 0.1706 0.8435 0.1602 0.108 Uiso 1 1 calc GR .
H80B H 0.1152 0.7775 0.1857 0.108 Uiso 1 1 calc GR .
H80C H 0.0775 0.8641 0.1390 0.108 Uiso 1 1 calc GR .
C67 C 0.1396(7) 0.5193(6) 0.5551(6) 0.069(2) Uani 1 1 d . U
H67 H 0.1167 0.5514 0.5123 0.082 Uiso 1 1 calc R .
C9 C 0.6287(6) 0.4296(6) 0.3633(6) 0.0637(19) Uani 1 1 d . U
H9A H 0.5989 0.4449 0.4100 0.076 Uiso 1 1 calc R .
H9B H 0.6381 0.4791 0.3280 0.076 Uiso 1 1 calc R .
C37 C 0.4364(7) 0.0338(6) -0.1034(6) 0.072(3) Uani 1 1 d . U
H37A H 0.4164 -0.0015 -0.0588 0.108 Uiso 1 1 calc GR .
H37B H 0.4655 0.0020 -0.1403 0.108 Uiso 1 1 calc GR .
H37C H 0.3886 0.0740 -0.1229 0.108 Uiso 1 1 calc GR .
C5 C 0.2365(7) 0.2078(6) 0.1114(6) 0.0647(19) Uani 1 1 d . U
H5A H 0.2807 0.1969 0.0699 0.078 Uiso 1 1 calc R .
H5B H 0.1946 0.2562 0.0922 0.078 Uiso 1 1 calc R .
C10 C 0.7146(6) 0.3715(6) 0.3773(6) 0.0639(19) Uani 1 1 d . U
H10A H 0.7574 0.4026 0.3738 0.077 Uiso 1 1 calc R .
H10B H 0.7099 0.3376 0.4273 0.077 Uiso 1 1 calc R .
C43 C 0.7341(7) 0.0457(6) 0.1634(6) 0.070(2) Uani 1 1 d . U
H43 H 0.6874 0.0680 0.1368 0.084 Uiso 1 1 calc R .
C68 C 0.0888(8) 0.5170(7) 0.6254(7) 0.078(2) Uani 1 1 d . U
C27 C 0.1518(7) 0.4265(7) -0.0531(6) 0.0667(19) Uani 1 1 d . U
H27 H 0.1808 0.3719 -0.0466 0.080 Uiso 1 1 calc R .
C62 C 0.1669(8) 0.1131(7) 0.4913(7) 0.082(2) Uani 1 1 d . U
H62 H 0.1156 0.0994 0.4903 0.099 Uiso 1 1 calc R .
C76 C 0.1619(6) 0.8039(6) -0.0560(6) 0.061(2) Uani 1 1 d . U
H76 H 0.1369 0.8297 -0.0994 0.073 Uiso 1 1 calc R .
C13 C 0.8088(6) 0.2472(7) 0.3452(7) 0.075(2) Uani 1 1 d . U
H13A H 0.8235 0.2126 0.3084 0.090 Uiso 1 1 calc R .
H13B H 0.7856 0.2159 0.3919 0.090 Uiso 1 1 calc R .
C50 C 0.5563(8) 0.1853(7) 0.5378(6) 0.075(2) Uani 1 1 d . U
C47 C 0.8117(7) 0.0455(6) 0.2585(6) 0.068(2) Uani 1 1 d . U
H47 H 0.8176 0.0676 0.2978 0.082 Uiso 1 1 calc R .
C21 C 0.2267(8) 0.7257(6) 0.3622(7) 0.077(2) Uani 1 1 d . U
H21A H 0.2042 0.6945 0.4093 0.092 Uiso 1 1 calc R .
H21B H 0.1863 0.7351 0.3269 0.092 Uiso 1 1 calc R .
C63 C 0.1820(8) 0.1884(7) 0.4520(6) 0.074(2) Uani 1 1 d . U
H63 H 0.1392 0.2269 0.4275 0.089 Uiso 1 1 calc R .
C81 C 0.1474(6) 0.5978(5) 0.2501(6) 0.0514(17) Uani 1 1 d . U
C30 C 0.0644(6) 0.5885(6) -0.0742(6) 0.063(2) Uani 1 1 d . U
C42 C 0.7424(7) 0.0798(6) 0.2210(6) 0.0597(19) Uani 1 1 d . U
C77 C 0.1277(6) 0.8306(6) 0.0098(6) 0.063(2) Uani 1 1 d . U
H77 H 0.0808 0.8748 0.0103 0.075 Uiso 1 1 calc R .
C55 C 0.6174(8) 0.1150(7) 0.5523(6) 0.085(2) Uani 1 1 d . U
H55 H 0.6649 0.1046 0.5165 0.102 Uiso 1 1 calc R .
C32 C 0.0158(7) 0.6767(7) -0.0826(7) 0.088(3) Uani 1 1 d . U
H32A H 0.0035 0.6920 -0.0346 0.131 Uiso 1 1 calc GR .
H32B H -0.0369 0.6831 -0.1018 0.131 Uiso 1 1 calc GR .
H32C H 0.0499 0.7111 -0.1168 0.131 Uiso 1 1 calc GR .
C44 C 0.7947(7) -0.0217(6) 0.1448(7) 0.075(2) Uani 1 1 d . U
H44 H 0.7887 -0.0444 0.1059 0.090 Uiso 1 1 calc R .
C61 C 0.2292(8) 0.0581(7) 0.5323(7) 0.083(2) Uani 1 1 d . U
H61 H 0.2181 0.0083 0.5596 0.099 Uiso 1 1 calc R .
C51 C 0.4873(8) 0.2001(8) 0.5913(6) 0.091(3) Uani 1 1 d . U
H51 H 0.4459 0.2486 0.5823 0.110 Uiso 1 1 calc R .
C6 C 0.1927(7) 0.1368(6) 0.1351(7) 0.076(2) Uani 1 1 d . U
H6A H 0.2335 0.0875 0.1542 0.092 Uiso 1 1 calc R .
H6B H 0.1467 0.1474 0.1755 0.092 Uiso 1 1 calc R .
C72 C -0.0048(8) 0.5643(8) 0.6300(8) 0.115(4) Uani 1 1 d . U
H72A H -0.0300 0.5586 0.5893 0.173 Uiso 1 1 calc GR .
H72B H -0.0075 0.6212 0.6269 0.173 Uiso 1 1 calc GR .
H72C H -0.0357 0.5428 0.6769 0.173 Uiso 1 1 calc GR .
C83 C 0.0068(7) 0.6707(6) 0.3092(7) 0.068(2) Uani 1 1 d . U
H83 H 0.0298 0.6587 0.3541 0.081 Uiso 1 1 calc R .
C38 C 0.5843(7) 0.0615(6) -0.1117(6) 0.066(2) Uani 1 1 d . U
H38 H 0.6052 0.0266 -0.1453 0.079 Uiso 1 1 calc R .
C87 C 0.0222(6) 0.6621(6) 0.1799(6) 0.0620(18) Uani 1 1 d . U
H87 H 0.0535 0.6425 0.1381 0.074 Uiso 1 1 calc R .
C39 C 0.6410(7) 0.0967(6) -0.0905(6) 0.065(2) Uani 1 1 d . U
H39 H 0.6993 0.0831 -0.1074 0.078 Uiso 1 1 calc R .
C82 C 0.0565(6) 0.6442(6) 0.2464(6) 0.0581(18) Uani 1 1 d . U
C64 C 0.3757(9) 0.0143(8) 0.5776(8) 0.119(4) Uani 1 1 d . U
H64A H 0.3586 0.0120 0.6304 0.179 Uiso 1 1 calc GR .
H64B H 0.4287 0.0319 0.5628 0.179 Uiso 1 1 calc GR .
H64C H 0.3833 -0.0390 0.5671 0.179 Uiso 1 1 calc GR .
C54 C 0.6106(9) 0.0589(8) 0.6189(7) 0.098(3) Uani 1 1 d . U
H54 H 0.6525 0.0109 0.6281 0.117 Uiso 1 1 calc R .
C46 C 0.8728(7) -0.0204(7) 0.2405(7) 0.076(2) Uani 1 1 d . U
C15 C 0.9624(9) 0.1918(9) 0.3729(9) 0.110(3) Uani 1 1 d . U
H15A H 1.0064 0.2067 0.3919 0.131 Uiso 1 1 calc R .
H15B H 0.9397 0.1516 0.4124 0.131 Uiso 1 1 calc R .
C88 C -0.1329(8) 0.7412(8) 0.3733(8) 0.103(3) Uani 1 1 d . U
H88A H -0.1678 0.7025 0.3963 0.155 Uiso 1 1 calc GR .
H88B H -0.1690 0.7944 0.3591 0.155 Uiso 1 1 calc GR .
H88C H -0.0971 0.7430 0.4084 0.155 Uiso 1 1 calc GR .
C29 C 0.0456(7) 0.5365(7) -0.1092(6) 0.067(2) Uani 1 1 d . U
H29 H 0.0020 0.5555 -0.1396 0.081 Uiso 1 1 calc R .
C52 C 0.4774(9) 0.1447(8) 0.6589(7) 0.101(3) Uani 1 1 d . U
C59 C 0.3231(8) 0.1496(7) 0.4888(6) 0.077(2) Uani 1 1 d . U
H59 H 0.3765 0.1609 0.4857 0.092 Uiso 1 1 calc R .
C28 C 0.0889(7) 0.4573(7) -0.1011(6) 0.070(2) Uani 1 1 d . U
H28 H 0.0767 0.4232 -0.1275 0.084 Uiso 1 1 calc R .
C86 C -0.0610(7) 0.7106(6) 0.1771(7) 0.073(2) Uani 1 1 d . U
H86 H -0.0838 0.7257 0.1319 0.087 Uiso 1 1 calc R .
C60 C 0.3062(8) 0.0754(7) 0.5336(7) 0.083(2) Uani 1 1 d . U
C22 C 0.2305(8) 0.8091(7) 0.3754(7) 0.090(2) Uani 1 1 d . U
H22A H 0.2553 0.8408 0.3298 0.107 Uiso 1 1 calc R .
H22B H 0.2654 0.8015 0.4147 0.107 Uiso 1 1 calc R .
C48 C 0.9489(8) -0.0577(8) 0.2826(8) 0.108(4) Uani 1 1 d . U
H48A H 0.9994 -0.0440 0.2517 0.162 Uiso 1 1 calc GR .
H48B H 0.9563 -0.1161 0.2953 0.162 Uiso 1 1 calc GR .
H48C H 0.9397 -0.0368 0.3277 0.162 Uiso 1 1 calc GR .
C84 C -0.0778(7) 0.7155(6) 0.3051(7) 0.071(2) Uani 1 1 d . U
C45 C 0.8626(8) -0.0544(7) 0.1833(7) 0.080(2) Uani 1 1 d . U
H45 H 0.9028 -0.1000 0.1713 0.096 Uiso 1 1 calc R .
C8 C 0.1043(10) 0.0610(9) 0.0920(10) 0.132(5) Uani 1 1 d . U
H8A H 0.1040 0.0396 0.0488 0.198 Uiso 1 1 calc GR .
H8B H 0.0467 0.0857 0.1102 0.198 Uiso 1 1 calc GR .
H8C H 0.1283 0.0174 0.1306 0.198 Uiso 1 1 calc GR .
C53 C 0.5403(9) 0.0758(8) 0.6715(7) 0.109(3) Uani 1 1 d . U
H53 H 0.5357 0.0389 0.7170 0.130 Uiso 1 1 calc R .
C7 C 0.1565(8) 0.1232(7) 0.0709(8) 0.089(3) Uani 1 1 d . U
H7A H 0.1215 0.1748 0.0481 0.107 Uiso 1 1 calc R .
H7B H 0.2036 0.1069 0.0332 0.107 Uiso 1 1 calc R .
C85 C -0.1088(7) 0.7360(7) 0.2382(7) 0.076(2) Uani 1 1 d . U
H85 H -0.1639 0.7682 0.2345 0.091 Uiso 1 1 calc R .
C57 C 0.2780(8) 0.2862(7) 0.4041(6) 0.066(2) Uani 1 1 d . U
C14 C 0.8918(7) 0.2663(8) 0.3577(7) 0.086(2) Uani 1 1 d . U
H14A H 0.9111 0.3038 0.3135 0.103 Uiso 1 1 calc R .
H14B H 0.8792 0.2937 0.3997 0.103 Uiso 1 1 calc R .
C23 C 0.1350(10) 0.8550(8) 0.3994(8) 0.114(3) Uani 1 1 d . U
H23A H 0.0999 0.8613 0.3605 0.136 Uiso 1 1 calc R .
H23B H 0.1107 0.8235 0.4454 0.136 Uiso 1 1 calc R .
C24 C 0.1369(13) 0.9384(10) 0.4112(11) 0.173(6) Uani 1 1 d . U
H24A H 0.1605 0.9318 0.4566 0.260 Uiso 1 1 calc GR .
H24B H 0.0797 0.9716 0.4149 0.260 Uiso 1 1 calc GR .
H24C H 0.1717 0.9644 0.3695 0.260 Uiso 1 1 calc GR .
C16 C 0.9997(10) 0.1558(11) 0.3138(10) 0.157(5) Uani 1 1 d . U
H16A H 1.0118 0.1970 0.2706 0.235 Uiso 1 1 calc GR .
H16B H 0.9616 0.1273 0.3030 0.235 Uiso 1 1 calc GR .
H16C H 1.0521 0.1178 0.3259 0.235 Uiso 1 1 calc GR .
C56 C 0.3974(12) 0.1660(11) 0.7178(9) 0.175(6) Uani 1 1 d . U
H56A H 0.3466 0.1659 0.6986 0.263 Uiso 1 1 calc GR .
H56B H 0.3933 0.2192 0.7272 0.263 Uiso 1 1 calc GR .
H56C H 0.4032 0.1259 0.7637 0.263 Uiso 1 1 calc GR .
C90 C 0.3673(9) 0.3460(8) -0.1329(8) 0.108(4) Uani 1 1 d D U
H90A H 0.4037 0.3495 -0.1801 0.162 Uiso 1 1 calc GR .
H90B H 0.4018 0.3287 -0.0926 0.162 Uiso 1 1 calc GR .
H90C H 0.3304 0.3987 -0.1299 0.162 Uiso 1 1 calc GR .
N4 N 0.2670(14) 0.2327(12) -0.1190(14) 0.251(11) Uani 1 1 d . .
C89 C 0.3139(10) 0.2849(9) -0.1265(8) 0.107(3) Uani 1 1 d D U
H1 H 0.479(4) 0.4736(18) 0.211(3) 0.04(2) Uiso 1 1 d D .
H2 H 0.513(3) 0.2354(16) 0.326(5) 0.12(5) Uiso 1 1 d D .
H3 H 0.428(4) 0.402(3) 0.0518(8) 0.003(15) Uiso 1 1 d D .
H4 H 0.270(4) 0.450(5) 0.342(3) 0.06(3) Uiso 1 1 d D .

loop_
_atom_site_aniso_label
_atom_site_aniso_U_11
_atom_site_aniso_U_22
_atom_site_aniso_U_33
_atom_site_aniso_U_23
_atom_site_aniso_U_13
_atom_site_aniso_U_12
Dy3 0.0376(2) 0.0339(2) 0.0293(2) -0.01002(16) -0.00369(18) -0.00472(17)
Dy1 0.0351(2) 0.0372(2) 0.0297(2) -0.00915(16) -0.00317(18) -0.00458(17)
Dy2 0.0402(2) 0.0421(2) 0.0299(2) -0.00719(17) -0.00189(19) -0.00275(19)
Co1 0.0356(6) 0.0354(6) 0.0415(7) -0.0138(5) -0.0046(5) -0.0055(5)
Co2 0.0474(7) 0.0407(6) 0.0320(6) -0.0142(5) -0.0058(5) -0.0022(5)
Co3 0.0374(6) 0.0450(6) 0.0330(6) -0.0088(5) -0.0046(5) -0.0043(5)
O23 0.046(3) 0.045(3) 0.031(3) -0.008(3) -0.002(3) -0.010(3)
O24 0.048(3) 0.040(3) 0.025(3) -0.008(2) 0.005(3) -0.009(3)
O3 0.040(3) 0.036(3) 0.020(3) -0.004(2) -0.004(3) -0.007(2)
O10 0.044(3) 0.033(3) 0.035(3) -0.002(2) -0.001(3) -0.009(3)
O20 0.040(3) 0.047(3) 0.050(4) -0.019(3) -0.003(3) -0.005(3)
O5 0.057(4) 0.034(3) 0.040(3) -0.010(3) -0.006(3) -0.012(3)
O21 0.044(3) 0.041(3) 0.045(3) -0.013(3) -0.009(3) -0.006(3)
O19 0.046(4) 0.054(4) 0.047(4) -0.021(3) -0.001(3) -0.010(3)
O9 0.032(3) 0.045(3) 0.042(3) -0.015(3) 0.003(3) -0.015(3)
O8 0.040(3) 0.052(3) 0.031(3) -0.008(3) -0.006(3) -0.015(3)
O22 0.056(4) 0.046(3) 0.043(3) -0.014(3) -0.018(3) -0.007(3)
O4 0.042(3) 0.040(3) 0.021(3) -0.007(2) 0.003(3) -0.006(3)
O1 0.037(3) 0.034(3) 0.036(3) -0.013(2) 0.000(3) -0.008(3)
O13 0.048(4) 0.057(4) 0.035(3) -0.017(3) 0.009(3) 0.000(3)
O6 0.049(4) 0.051(3) 0.045(3) -0.021(3) -0.008(3) -0.011(3)
O2 0.036(3) 0.040(3) 0.033(3) -0.007(3) -0.006(3) -0.007(3)
O16 0.050(4) 0.054(4) 0.033(3) -0.001(3) -0.011(3) 0.000(3)
O18 0.044(4) 0.044(3) 0.061(4) -0.016(3) -0.016(3) 0.006(3)
O27 0.055(4) 0.059(4) 0.057(4) -0.010(3) -0.002(4) -0.015(3)
O14 0.070(5) 0.062(4) 0.039(4) -0.010(3) 0.000(3) 0.010(4)
O17 0.047(4) 0.051(4) 0.051(4) -0.016(3) -0.009(3) 0.004(3)
O11 0.046(4) 0.047(3) 0.048(4) -0.024(3) 0.001(3) 0.000(3)
O12 0.045(4) 0.048(3) 0.043(3) -0.018(3) 0.003(3) -0.002(3)
O7 0.044(3) 0.047(3) 0.043(3) -0.015(3) -0.011(3) -0.002(3)
C65 0.067(4) 0.064(4) 0.050(4) -0.024(3) -0.007(3) -0.011(3)
O15 0.068(5) 0.081(5) 0.041(4) 0.003(3) -0.001(4) 0.013(4)
O26 0.063(5) 0.078(5) 0.075(5) 0.000(4) -0.003(4) -0.023(4)
C33 0.056(4) 0.046(3) 0.053(4) -0.019(3) -0.006(3) -0.013(3)
C73 0.043(4) 0.045(4) 0.044(4) -0.010(3) -0.007(3) -0.009(3)
O25 0.051(4) 0.049(4) 0.061(4) -0.007(3) 0.003(3) -0.012(3)
C4 0.059(4) 0.052(4) 0.070(4) -0.006(3) -0.008(4) -0.020(3)
N2 0.065(5) 0.048(4) 0.048(5) -0.022(4) -0.021(4) 0.001(4)
N1 0.048(4) 0.043(4) 0.060(5) -0.015(4) -0.006(4) -0.010(4)
C79 0.050(3) 0.050(3) 0.049(3) -0.012(3) -0.006(3) -0.006(3)
C17 0.078(4) 0.064(4) 0.065(4) -0.027(3) -0.022(4) -0.010(3)
C12 0.054(4) 0.075(4) 0.059(4) -0.019(4) -0.014(4) -0.017(4)
C20 0.073(4) 0.054(4) 0.062(4) -0.022(3) -0.016(4) -0.012(4)
C34 0.059(4) 0.047(3) 0.052(4) -0.021(3) -0.003(3) -0.009(3)
C11 0.051(4) 0.085(4) 0.067(4) -0.020(4) -0.008(4) -0.016(4)
C74 0.044(3) 0.046(3) 0.043(3) -0.007(3) 0.000(3) -0.007(3)
C35 0.066(4) 0.054(3) 0.058(4) -0.022(3) -0.008(3) -0.011(3)
C49 0.071(4) 0.079(4) 0.043(3) -0.012(3) -0.011(4) -0.003(4)
C25 0.043(4) 0.057(4) 0.051(4) -0.019(3) -0.006(3) -0.011(3)
C26 0.047(4) 0.063(4) 0.052(4) -0.018(3) -0.014(3) -0.014(3)
C31 0.046(4) 0.067(4) 0.056(4) -0.015(3) -0.016(3) -0.012(3)
C66 0.064(4) 0.066(4) 0.051(4) -0.022(3) 0.003(4) -0.016(3)
C41 0.054(4) 0.043(4) 0.063(4) -0.016(3) -0.010(4) -0.004(3)
C36 0.070(4) 0.052(4) 0.058(4) -0.027(3) -0.005(4) -0.015(3)
C40 0.063(4) 0.051(4) 0.063(4) -0.021(3) -0.003(3) -0.013(3)
C71 0.071(4) 0.070(4) 0.052(4) -0.020(3) 0.002(4) -0.014(4)
C78 0.057(4) 0.053(3) 0.058(4) -0.010(3) 0.002(3) -0.006(3)
C70 0.080(4) 0.079(4) 0.057(4) -0.016(4) 0.001(4) -0.012(4)
C18 0.084(4) 0.062(4) 0.067(4) -0.031(3) -0.025(4) -0.007(4)
C1 0.067(4) 0.060(4) 0.077(4) -0.020(3) 0.001(4) -0.025(3)
C3 0.067(4) 0.054(4) 0.077(4) -0.013(3) -0.011(4) -0.021(3)
N3 0.044(4) 0.067(5) 0.047(5) -0.014(4) -0.013(4) -0.010(4)
C2 0.059(4) 0.057(4) 0.069(4) -0.015(3) -0.002(4) -0.018(3)
C69 0.079(5) 0.083(4) 0.063(4) -0.021(4) 0.017(4) -0.011(4)
C58 0.074(4) 0.064(4) 0.066(4) -0.014(3) -0.001(4) -0.030(4)
C75 0.052(4) 0.055(4) 0.052(4) -0.002(3) -0.002(3) -0.005(3)
C19 0.086(4) 0.055(4) 0.070(4) -0.031(3) -0.021(4) -0.007(4)
C80 0.069(6) 0.060(5) 0.084(6) -0.027(5) 0.006(5) -0.008(5)
C67 0.068(4) 0.073(4) 0.059(4) -0.022(3) 0.008(4) -0.009(4)
C9 0.058(4) 0.077(4) 0.065(4) -0.029(3) -0.015(3) -0.012(3)
C37 0.092(7) 0.067(6) 0.070(6) -0.031(5) -0.012(6) -0.023(5)
C5 0.063(4) 0.059(4) 0.084(4) -0.021(3) -0.013(4) -0.026(3)
C10 0.055(4) 0.082(4) 0.063(4) -0.030(3) -0.014(3) -0.011(3)
C43 0.067(4) 0.056(4) 0.080(4) -0.019(4) -0.012(4) 0.004(3)
C68 0.074(4) 0.080(4) 0.068(4) -0.019(4) 0.014(4) -0.010(4)
C27 0.064(4) 0.073(4) 0.065(4) -0.017(3) -0.019(3) -0.009(3)
C62 0.084(4) 0.078(4) 0.080(4) -0.007(4) 0.000(4) -0.027(4)
C76 0.052(4) 0.061(4) 0.055(4) -0.001(3) -0.004(3) -0.002(3)
C13 0.053(4) 0.092(4) 0.080(4) -0.027(4) -0.017(4) -0.003(4)
C50 0.086(5) 0.084(4) 0.040(4) -0.003(4) -0.011(4) 0.000(4)
C47 0.065(4) 0.055(4) 0.076(4) -0.015(3) -0.010(4) 0.005(3)
C21 0.093(4) 0.062(4) 0.079(4) -0.035(3) -0.024(4) 0.003(4)
C63 0.079(4) 0.071(4) 0.073(4) -0.008(4) -0.001(4) -0.029(4)
C81 0.045(3) 0.049(3) 0.068(4) -0.023(3) -0.008(3) -0.014(3)
C30 0.051(4) 0.071(4) 0.063(4) -0.008(3) -0.014(3) -0.007(3)
C42 0.061(4) 0.048(4) 0.066(4) -0.020(3) -0.008(4) 0.002(3)
C77 0.052(4) 0.057(4) 0.061(4) -0.001(3) 0.002(4) 0.001(3)
C55 0.092(5) 0.092(5) 0.049(4) 0.003(4) -0.009(4) 0.002(4)
C32 0.070(6) 0.087(6) 0.089(6) 0.002(6) -0.022(6) 0.000(5)
C44 0.075(4) 0.059(4) 0.084(4) -0.024(4) -0.009(4) 0.006(4)
C61 0.089(5) 0.073(4) 0.081(5) -0.003(4) 0.001(4) -0.031(4)
C51 0.098(5) 0.096(5) 0.050(4) 0.006(4) -0.003(4) 0.006(4)
C6 0.074(5) 0.063(4) 0.103(5) -0.021(4) -0.015(4) -0.029(4)
C72 0.082(7) 0.113(8) 0.122(8) -0.026(7) 0.038(7) -0.007(7)
C83 0.056(4) 0.064(4) 0.083(4) -0.028(3) -0.004(4) -0.006(3)
C38 0.077(4) 0.059(4) 0.064(4) -0.030(3) 0.002(4) -0.011(4)
C87 0.053(4) 0.058(3) 0.079(4) -0.027(3) -0.007(3) -0.009(3)
C39 0.069(4) 0.061(4) 0.065(4) -0.027(3) 0.002(4) -0.009(3)
C82 0.051(4) 0.052(3) 0.077(4) -0.028(3) -0.005(3) -0.011(3)
C64 0.116(9) 0.105(8) 0.105(8) 0.026(7) -0.007(8) -0.020(7)
C54 0.101(5) 0.099(5) 0.059(4) 0.009(4) -0.009(4) 0.010(4)
C46 0.068(4) 0.064(4) 0.081(4) -0.011(4) -0.010(4) 0.009(4)
C15 0.072(6) 0.130(7) 0.115(7) -0.027(6) -0.018(6) 0.002(6)
C88 0.082(7) 0.100(7) 0.123(7) -0.052(6) 0.010(6) 0.000(6)
C29 0.057(4) 0.080(4) 0.065(4) -0.008(4) -0.024(4) -0.010(4)
C52 0.104(5) 0.105(5) 0.054(4) 0.011(4) 0.003(4) 0.011(4)
C59 0.082(4) 0.073(4) 0.074(4) -0.005(4) -0.002(4) -0.030(4)
C28 0.064(4) 0.080(4) 0.072(4) -0.017(4) -0.027(4) -0.012(4)
C86 0.060(4) 0.065(4) 0.089(4) -0.017(4) -0.011(4) -0.006(3)
C60 0.085(5) 0.076(4) 0.080(5) -0.001(4) -0.003(4) -0.022(4)
C22 0.109(5) 0.068(4) 0.095(5) -0.043(4) -0.026(5) 0.007(4)
C48 0.090(7) 0.098(7) 0.108(7) -0.015(6) -0.014(6) 0.021(6)
C84 0.059(4) 0.064(4) 0.089(4) -0.032(4) 0.001(4) -0.006(3)
C45 0.076(4) 0.062(4) 0.089(5) -0.019(4) -0.009(4) 0.010(4)
C8 0.121(9) 0.104(9) 0.189(11) -0.027(9) -0.041(9) -0.044(8)
C53 0.111(5) 0.109(5) 0.063(4) 0.014(4) -0.001(4) 0.012(5)
C7 0.083(6) 0.075(5) 0.123(6) -0.023(5) -0.023(5) -0.033(5)
C85 0.060(4) 0.067(4) 0.095(5) -0.024(4) -0.005(4) 0.000(4)
C57 0.071(4) 0.067(4) 0.061(4) -0.015(3) -0.001(4) -0.021(4)
C14 0.061(4) 0.105(5) 0.092(5) -0.030(4) -0.020(4) -0.003(4)
C23 0.132(7) 0.083(6) 0.118(6) -0.046(5) -0.024(6) 0.019(6)
C24 0.180(12) 0.128(10) 0.188(12) -0.052(10) -0.018(11) 0.021(10)
C16 0.100(9) 0.168(10) 0.167(10) -0.027(9) -0.005(9) 0.016(9)
C56 0.167(10) 0.166(10) 0.103(9) 0.026(8) 0.030(9) 0.035(9)
C90 0.101(8) 0.112(8) 0.108(8) -0.018(7) -0.015(7) -0.023(7)
N4 0.26(2) 0.191(19) 0.37(3) -0.11(2) -0.07(2) -0.077(18)
C89 0.103(6) 0.104(6) 0.096(6) -0.014(6) -0.015(6) 0.004(6)

loop_
_atom_type_symbol
_atom_type_description
_atom_type_scat_dispersion_real
_atom_type_scat_dispersion_imag
_atom_type_scat_source
C C 0.0033 0.0016 'International Tables Vol C Tables 4.2.6.8 and 6.1.1.4'
H H 0.0000 0.0000 'International Tables Vol C Tables 4.2.6.8 and 6.1.1.4'
Co Co 0.3494 0.9721 'International Tables Vol C Tables 4.2.6.8 and 6.1.1.4'
Dy Dy -0.1892 4.4098 'International Tables Vol C Tables 4.2.6.8 and 6.1.1.4'
N N 0.0061 0.0033 'International Tables Vol C Tables 4.2.6.8 and 6.1.1.4'
O O 0.0106 0.0060 'International Tables Vol C Tables 4.2.6.8 and 6.1.1.4'

loop_
_geom_angle_atom_site_label_1
_geom_angle_atom_site_label_2
_geom_angle_atom_site_label_3
_geom_angle
_geom_angle_site_symmetry_1
_geom_angle_site_symmetry_3
Dy1 Dy3 Dy2 60.773(14) . .
Co1 Dy3 Dy1 53.80(2) . .
Co1 Dy3 Dy2 93.02(2) . .
Co1 Dy3 Co2 138.78(3) . .
Co2 Dy3 Dy1 110.93(2) . .
Co2 Dy3 Dy2 52.74(2) . .
O23 Dy3 Dy1 97.67(13) . .
O23 Dy3 Dy2 127.46(13) . .
O23 Dy3 Co1 112.34(13) . .
O23 Dy3 Co2 107.38(13) . .
O23 Dy3 O3 84.40(17) . .
O23 Dy3 O22 71.98(19) . .
O23 Dy3 O4 140.57(18) . .
O23 Dy3 O1 97.73(19) . .
O3 Dy3 Dy1 35.15(12) . .
O3 Dy3 Dy2 94.57(12) . .
O3 Dy3 Co1 34.86(13) . .
O3 Dy3 Co2 146.08(12) . .
O5 Dy3 Dy1 114.28(14) . .
O5 Dy3 Dy2 73.77(14) . .
O5 Dy3 Co1 166.16(14) . .
O5 Dy3 Co2 33.26(14) . .
O5 Dy3 O23 74.16(18) . .
O5 Dy3 O3 139.91(19) . .
O5 Dy3 O22 127.62(19) . .
O5 Dy3 O4 67.01(19) . .
O5 Dy3 O1 81.10(18) . .
O5 Dy3 O11 75.98(19) . .
O9 Dy3 Dy1 74.76(13) . .
O9 Dy3 Dy2 82.62(14) . .
O9 Dy3 Co1 33.25(13) . .
O9 Dy3 Co2 110.85(13) . .
O9 Dy3 O23 141.21(18) . .
O9 Dy3 O3 67.47(18) . .
O9 Dy3 O5 144.01(19) . .
O9 Dy3 O22 74.77(19) . .
O9 Dy3 O4 78.21(18) . .
O9 Dy3 O1 96.12(18) . .
O9 Dy3 O11 87.00(19) . .
O22 Dy3 Dy1 108.88(13) . .
O22 Dy3 Dy2 157.14(13) . .
O22 Dy3 Co1 66.09(13) . .
O22 Dy3 Co2 139.83(14) . .
O22 Dy3 O3 73.84(18) . .
O22 Dy3 O4 139.5(2) . .
O22 Dy3 O1 141.79(18) . .
O4 Dy3 Dy1 92.20(13) . .
O4 Dy3 Dy2 33.74(13) . .
O4 Dy3 Co1 104.28(13) . .
O4 Dy3 Co2 34.52(13) . .
O4 Dy3 O3 121.81(18) . .
O1 Dy3 Dy1 34.41(12) . .
O1 Dy3 Dy2 36.89(13) . .
O1 Dy3 Co1 85.83(12) . .
O1 Dy3 Co2 78.30(12) . .
O1 Dy3 O3 68.50(17) . .
O1 Dy3 O4 70.30(18) . .
O11 Dy3 Dy1 159.92(14) . .
O11 Dy3 Dy2 109.24(14) . .
O11 Dy3 Co1 113.18(13) . .
O11 Dy3 Co2 67.46(14) . .
O11 Dy3 O23 101.9(2) . .
O11 Dy3 O3 142.64(18) . .
O11 Dy3 O22 73.4(2) . .
O11 Dy3 O4 75.6(2) . .
O11 Dy3 O1 144.25(18) . .
Dy3 Dy1 Dy2 59.868(12) . .
Co1 Dy1 Dy3 53.80(2) . .
Co1 Dy1 Dy2 92.38(2) . .
Co1 Dy1 Co3 138.83(3) . .
Co3 Dy1 Dy3 110.40(2) . .
Co3 Dy1 Dy2 53.22(2) . .
O24 Dy1 Dy3 98.17(13) 2_665 .
O24 Dy1 Dy2 127.77(12) 2_665 .
O24 Dy1 Co1 112.39(14) 2_665 .
O24 Dy1 Co3 107.22(13) 2_665 .
O24 Dy1 O3 84.58(18) 2_665 .
O24 Dy1 O19 71.87(19) 2_665 .
O24 Dy1 O1 98.31(18) 2_665 .
O24 Dy1 O2 140.48(18) 2_665 .
O3 Dy1 Dy3 35.36(12) . .
O3 Dy1 Dy2 93.87(12) . .
O3 Dy1 Co1 34.80(12) . .
O3 Dy1 Co3 145.76(12) . .
O3 Dy1 O19 74.20(18) . .
O3 Dy1 O2 121.63(18) . .
O10 Dy1 Dy3 74.12(13) . .
O10 Dy1 Dy2 81.22(13) . .
O10 Dy1 Co1 33.53(13) . .
O10 Dy1 Co3 110.37(13) . .
O10 Dy1 O24 141.96(18) . 2_665
O10 Dy1 O3 67.53(18) . .
O10 Dy1 O19 75.83(19) . .
O10 Dy1 O8 143.01(19) . .
O10 Dy1 O1 95.25(18) . .
O10 Dy1 O2 77.53(18) . .
O10 Dy1 O18 85.3(2) . .
O19 Dy1 Dy3 109.43(14) . .
O19 Dy1 Dy2 156.77(14) . .
O19 Dy1 Co1 66.35(14) . .
O19 Dy1 Co3 139.81(14) . .
O19 Dy1 O2 139.51(19) . .
O8 Dy1 Dy3 114.45(13) . .
O8 Dy1 Dy2 74.29(13) . .
O8 Dy1 Co1 166.18(13) . .
O8 Dy1 Co3 32.75(13) . .
O8 Dy1 O24 74.50(19) . 2_665
O8 Dy1 O3 140.30(18) . .
O8 Dy1 O19 127.40(19) . .
O8 Dy1 O1 80.97(18) . .
O8 Dy1 O2 66.62(18) . .
O8 Dy1 O18 75.87(19) . .
O1 Dy1 Dy3 34.67(13) . .
O1 Dy1 Dy2 36.02(13) . .
O1 Dy1 Co1 86.07(13) . .
O1 Dy1 Co3 77.46(13) . .
O1 Dy1 O3 68.96(17) . .
O1 Dy1 O19 142.65(19) . .
O1 Dy1 O2 69.49(18) . .
O2 Dy1 Dy3 91.68(12) . .
O2 Dy1 Dy2 33.94(12) . .
O2 Dy1 Co1 104.31(13) . .
O2 Dy1 Co3 34.55(13) . .
O18 Dy1 Dy3 156.55(15) . .
O18 Dy1 Dy2 106.58(15) . .
O18 Dy1 Co1 112.28(14) . .
O18 Dy1 Co3 66.08(14) . .
O18 Dy1 O24 105.0(2) . 2_665
O18 Dy1 O3 143.11(18) . .
O18 Dy1 O19 75.3(2) . .
O18 Dy1 O1 141.02(19) . .
O18 Dy1 O2 72.65(19) . .
Dy3 Dy2 Dy1 59.359(16) . .
Co2 Dy2 Dy3 53.83(2) . .
Co2 Dy2 Dy1 110.61(2) . .
Co2 Dy2 Co3 143.76(3) . .
Co3 Dy2 Dy3 110.34(2) . .
Co3 Dy2 Dy1 53.67(2) . .
O4 Dy2 Dy3 34.28(12) . .
O4 Dy2 Dy1 91.32(12) . .
O4 Dy2 Co2 35.18(13) . .
O4 Dy2 Co3 144.32(12) . .
O4 Dy2 O1 69.15(18) . .
O4 Dy2 O2 118.96(18) . .
O4 Dy2 O14 79.2(2) . .
O1 Dy2 Dy3 35.20(12) . .
O1 Dy2 Dy1 34.12(11) . .
O1 Dy2 Co2 77.98(12) . .
O1 Dy2 Co3 76.46(12) . .
O6 Dy2 Dy3 75.40(14) . .
O6 Dy2 Dy1 113.46(14) . .
O6 Dy2 Co2 34.93(14) . .
O6 Dy2 Co3 115.13(14) . .
O6 Dy2 O4 69.17(19) . .
O6 Dy2 O1 81.10(18) . .
O6 Dy2 O2 140.5(2) . .
O6 Dy2 O14 73.3(2) . .
O6 Dy2 O7 82.61(19) . .
O6 Dy2 O15 116.2(2) . .
O2 Dy2 Dy3 92.13(13) . .
O2 Dy2 Dy1 34.95(13) . .
O2 Dy2 Co2 145.31(13) . .
O2 Dy2 Co3 34.62(13) . .
O2 Dy2 O1 68.61(18) . .
O2 Dy2 O14 144.1(2) . .
O14 Dy2 Dy3 112.97(16) . .
O14 Dy2 Dy1 165.68(17) . .
O14 Dy2 Co2 67.09(15) . .
O14 Dy2 Co3 136.52(16) . .
O14 Dy2 O1 144.72(19) . .
O7 Dy2 Dy3 111.22(14) . .
O7 Dy2 Dy1 72.88(13) . .
O7 Dy2 Co2 115.46(13) . .
O7 Dy2 Co3 33.52(13) . .
O7 Dy2 O4 139.01(19) . .
O7 Dy2 O1 77.81(18) . .
O7 Dy2 O2 66.98(18) . .
O7 Dy2 O14 121.2(2) . .
O15 Dy2 Dy3 168.36(19) . .
O15 Dy2 Dy1 112.65(17) . .
O15 Dy2 Co2 136.10(17) . .
O15 Dy2 Co3 65.39(16) . .
O15 Dy2 O4 147.5(2) . .
O15 Dy2 O1 141.8(2) . .
O15 Dy2 O2 78.5(2) . .
O15 Dy2 O14 72.8(2) . .
O15 Dy2 O7 71.7(2) . .
O25 Dy2 Dy3 92.03(16) . .
O25 Dy2 Dy1 89.49(16) . .
O25 Dy2 Co2 108.66(16) . .
O25 Dy2 Co3 103.90(16) . .
O25 Dy2 O4 79.7(2) . .
O25 Dy2 O1 109.6(2) . .
O25 Dy2 O6 141.0(2) . .
O25 Dy2 O2 75.4(2) . .
O25 Dy2 O14 78.4(2) . .
O25 Dy2 O7 135.8(2) . .
O25 Dy2 O15 79.0(3) . .
Dy3 Co1 Dy1 72.40(2) . .
O3 Co1 Dy3 45.66(15) . .
O3 Co1 Dy1 45.29(15) . .
O3 Co1 O20 95.5(2) . .
O3 Co1 N1 170.5(3) . .
O10 Co1 Dy3 94.89(15) . .
O10 Co1 Dy1 41.68(16) . .
O10 Co1 O3 85.9(2) . .
O10 Co1 O20 90.8(2) . .
O10 Co1 O21 177.5(2) . .
O10 Co1 N1 87.1(3) . .
O20 Co1 Dy3 139.89(17) . .
O20 Co1 Dy1 86.49(17) . .
O20 Co1 N1 90.9(3) . .
O21 Co1 Dy3 86.92(15) . .
O21 Co1 Dy1 137.85(17) . .
O21 Co1 O3 94.2(2) . .
O21 Co1 O20 86.7(2) . .
O21 Co1 N1 93.1(3) . .
O9 Co1 Dy3 42.12(15) . .
O9 Co1 Dy1 96.30(16) . .
O9 Co1 O3 86.9(2) . .
O9 Co1 O10 90.9(2) . .
O9 Co1 O20 177.2(2) . .
O9 Co1 O21 91.6(2) . .
O9 Co1 N1 86.9(3) . .
N1 Co1 Dy3 129.0(2) . .
N1 Co1 Dy1 128.5(2) . .
Dy2 Co2 Dy3 73.43(3) . .
O5 Co2 Dy3 43.02(15) . .
O5 Co2 Dy2 97.53(17) . .
O5 Co2 O4 87.1(2) . .
O5 Co2 O13 174.5(3) . .
O5 Co2 O6 91.3(3) . .
O5 Co2 O12 90.6(2) . .
O5 Co2 N2 87.5(3) . .
O4 Co2 Dy3 45.20(16) . .
O4 Co2 Dy2 45.36(17) . .
O4 Co2 O12 93.5(2) . .
O4 Co2 N2 171.3(3) . .
O13 Co2 Dy3 137.08(18) . .
O13 Co2 Dy2 87.21(18) . .
O13 Co2 O4 94.3(2) . .
O13 Co2 O12 84.1(3) . .
O13 Co2 N2 91.7(3) . .
O6 Co2 Dy3 97.43(16) . .
O6 Co2 Dy2 44.07(16) . .
O6 Co2 O4 88.1(2) . .
O6 Co2 O13 94.0(3) . .
O6 Co2 O12 177.6(2) . .
O6 Co2 N2 85.3(3) . .
O12 Co2 Dy3 85.00(16) . .
O12 Co2 Dy2 137.12(17) . .
O12 Co2 N2 93.3(3) . .
N2 Co2 Dy3 130.3(2) . .
N2 Co2 Dy2 129.0(2) . .
Dy2 Co3 Dy1 73.12(3) . .
O8 Co3 Dy1 42.27(16) . .
O8 Co3 Dy2 97.54(17) . .
O8 Co3 O2 87.3(2) . .
O8 Co3 O16 175.1(2) . .
O8 Co3 O17 89.6(2) . .
O8 Co3 O7 89.8(2) . .
O8 Co3 N3 87.8(3) . .
O2 Co3 Dy1 46.02(17) . .
O2 Co3 Dy2 44.63(16) . .
O2 Co3 O16 92.6(2) . .
O2 Co3 O17 94.6(2) . .
O2 Co3 N3 171.0(3) . .
O16 Co3 Dy1 136.56(18) . .
O16 Co3 Dy2 85.80(17) . .
O16 Co3 N3 92.9(3) . .
O17 Co3 Dy1 85.41(18) . .
O17 Co3 Dy2 137.67(19) . .
O17 Co3 O16 85.6(2) . .
O17 Co3 N3 92.9(3) . .
O7 Co3 Dy1 94.97(17) . .
O7 Co3 Dy2 43.69(17) . .
O7 Co3 O2 86.7(2) . .
O7 Co3 O16 95.0(2) . .
O7 Co3 O17 178.6(3) . .
O7 Co3 N3 85.8(3) . .
N3 Co3 Dy1 129.9(2) . .
N3 Co3 Dy2 128.9(2) . .
C73 O23 Dy3 137.2(5) . .
C73 O24 Dy1 137.3(5) . 2_665
Dy1 O3 Dy3 109.49(19) . .
Co1 O3 Dy3 99.5(2) . .
Co1 O3 Dy1 99.9(2) . .
Co1 O10 Dy1 104.8(2) . .
C4 O10 Dy1 141.6(5) . .
C4 O10 Co1 112.8(5) . .
C33 O20 Co1 125.1(5) . .
Co2 O5 Dy3 103.7(2) . .
C20 O5 Dy3 139.9(5) . .
C20 O5 Co2 109.7(5) . .
C25 O21 Co1 124.8(5) . .
C33 O19 Dy1 132.2(6) . .
Co1 O9 Dy3 104.6(2) . .
C2 O9 Dy3 134.9(5) . .
C2 O9 Co1 109.4(5) . .
Co3 O8 Dy1 105.0(2) . .
C12 O8 Dy1 138.3(5) . .
C12 O8 Co3 109.7(5) . .
C25 O22 Dy3 133.7(6) . .
Dy2 O4 Dy3 112.0(2) . .
Co2 O4 Dy3 100.3(2) . .
Co2 O4 Dy2 99.5(2) . .
Dy3 O1 Dy2 107.9(2) . .
Dy1 O1 Dy3 110.9(2) . .
Dy1 O1 Dy2 109.9(2) . .
C65 O13 Co2 125.3(6) . .
Co2 O6 Dy2 101.0(2) . .
C17 O6 Dy2 139.0(6) . .
C17 O6 Co2 114.4(5) . .
Dy2 O2 Dy1 111.1(2) . .
Co3 O2 Dy1 99.4(2) . .
Co3 O2 Dy2 100.8(2) . .
C49 O16 Co3 124.3(6) . .
C41 O18 Dy1 132.7(6) . .
C65 O14 Dy2 130.7(6) . .
C41 O17 Co3 125.8(6) . .
C81 O11 Dy3 132.6(6) . .
C81 O12 Co2 127.7(5) . .
Co3 O7 Dy2 102.8(2) . .
C9 O7 Dy2 135.7(5) . .
C9 O7 Co3 114.8(5) . .
O13 C65 C66 113.3(9) . .
O14 C65 O13 129.0(9) . .
O14 C65 C66 117.7(10) . .
C49 O15 Dy2 134.9(7) . .
O20 C33 C34 113.3(8) . .
O19 C33 O20 127.9(8) . .
O19 C33 C34 118.7(8) . .
O23 C73 O24 122.8(8) . .
O23 C73 C74 118.4(8) . .
O24 C73 C74 118.8(8) . .
C57 O25 Dy2 135.8(6) . .
O10 C4 C3 111.3(8) . .
C18 N2 Co2 103.8(5) . .
C18 N2 C21 109.9(7) . .
C19 N2 Co2 106.3(5) . .
C19 N2 C18 112.5(8) . .
C19 N2 C21 111.4(8) . .
C21 N2 Co2 112.7(6) . .
C1 N1 Co1 106.9(5) . .
C1 N1 C3 110.4(8) . .
C3 N1 Co1 103.7(5) . .
C5 N1 Co1 113.2(6) . .
C5 N1 C1 112.7(7) . .
C5 N1 C3 109.5(7) . .
C78 C79 C74 122.1(9) . .
O6 C17 C18 111.0(8) . .
O8 C12 C11 108.0(8) . .
O5 C20 C19 107.5(8) . .
C35 C34 C33 122.4(9) . .
C35 C34 C40 119.0(8) . .
C40 C34 C33 118.4(8) . .
N3 C11 C12 110.9(8) . .
C79 C74 C73 121.5(8) . .
C79 C74 C75 118.1(8) . .
C75 C74 C73 120.3(8) . .
C34 C35 C36 123.0(10) . .
O16 C49 C50 115.5(10) . .
O15 C49 O16 126.0(10) . .
O15 C49 C50 118.5(10) . .
O21 C25 C26 116.0(7) . .
O22 C25 O21 127.9(8) . .
O22 C25 C26 116.1(8) . .
C31 C26 C25 121.0(8) . .
C31 C26 C27 118.2(9) . .
C27 C26 C25 120.8(9) . .
C26 C31 C30 122.9(9) . .
C71 C66 C65 120.4(10) . .
C71 C66 C67 120.0(10) . .
C67 C66 C65 119.6(10) . .
O18 C41 O17 127.4(8) . .
O18 C41 C42 116.9(8) . .
O17 C41 C42 115.7(8) . .
C35 C36 C37 120.6(9) . .
C38 C36 C35 116.5(9) . .
C38 C36 C37 122.9(8) . .
C39 C40 C34 119.7(9) . .
C66 C71 C70 120.9(11) . .
C79 C78 C80 120.6(9) . .
C77 C78 C79 119.0(9) . .
C77 C78 C80 120.3(9) . .
C69 C70 C71 117.8(11) . .
C17 C18 N2 110.9(7) . .
N1 C1 C2 109.8(8) . .
N1 C3 C4 109.1(7) . .
C11 N3 Co3 105.8(5) . .
C11 N3 C10 113.0(8) . .
C10 N3 Co3 103.4(6) . .
C13 N3 Co3 113.7(6) . .
C13 N3 C11 111.2(8) . .
C13 N3 C10 109.5(8) . .
O9 C2 C1 108.2(8) . .
C70 C69 C68 123.8(11) . .
C63 C58 C59 119.6(10) . .
C63 C58 C57 120.1(11) . .
C59 C58 C57 120.3(10) . .
C76 C75 C74 119.5(9) . .
N2 C19 C20 111.4(8) . .
C66 C67 C68 120.8(11) . .
O7 C9 C10 111.0(8) . .
N1 C5 C6 118.6(9) . .
N3 C10 C9 109.2(8) . .
C42 C43 C44 120.6(10) . .
C69 C68 C67 116.7(11) . .
C69 C68 C72 123.8(11) . .
C67 C68 C72 119.5(12) . .
C26 C27 C28 119.0(10) . .
C63 C62 C61 119.5(12) . .
C77 C76 C75 121.3(10) . .
N3 C13 C14 115.8(9) . .
C55 C50 C49 124.4(11) . .
C55 C50 C51 118.6(11) . .
C51 C50 C49 116.9(10) . .
C42 C47 C46 122.3(11) . .
N2 C21 C22 116.1(10) . .
C58 C63 C62 120.1(12) . .
O11 C81 O12 126.9(8) . .
O11 C81 C82 118.5(9) . .
O12 C81 C82 114.6(8) . .
C31 C30 C32 120.2(10) . .
C29 C30 C31 118.3(10) . .
C29 C30 C32 121.4(10) . .
C43 C42 C41 119.2(9) . .
C47 C42 C41 122.6(9) . .
C47 C42 C43 118.1(9) . .
C76 C77 C78 119.9(9) . .
C50 C55 C54 121.5(12) . .
C45 C44 C43 119.8(11) . .
C60 C61 C62 121.9(11) . .
C50 C51 C52 121.8(12) . .
C7 C6 C5 112.1(10) . .
C82 C83 C84 120.2(11) . .
C36 C38 C39 122.5(9) . .
C82 C87 C86 118.2(10) . .
C40 C39 C38 119.2(10) . .
C83 C82 C81 120.3(10) . .
C87 C82 C81 119.9(9) . .
C87 C82 C83 119.8(10) . .
C55 C54 C53 118.4(12) . .
C47 C46 C48 121.6(11) . .
C47 C46 C45 118.7(11) . .
C45 C46 C48 119.6(11) . .
C16 C15 C14 116.4(14) . .
C30 C29 C28 121.3(10) . .
C51 C52 C56 119.0(12) . .
C53 C52 C51 117.7(12) . .
C53 C52 C56 123.2(12) . .
C58 C59 C60 120.7(11) . .
C29 C28 C27 120.3(10) . .
C85 C86 C87 121.6(12) . .
C61 C60 C64 122.1(11) . .
C61 C60 C59 117.9(12) . .
C59 C60 C64 119.9(12) . .
C21 C22 C23 107.2(11) . .
C83 C84 C88 120.5(12) . .
C85 C84 C83 119.0(11) . .
C85 C84 C88 120.5(11) . .
C44 C45 C46 120.5(11) . .
C52 C53 C54 122.0(12) . .
C8 C7 C6 114.9(12) . .
C86 C85 C84 121.1(11) . .
O26 C57 C58 118.3(10) . .
O25 C57 O26 125.0(10) . .
O25 C57 C58 116.7(10) . .
C15 C14 C13 113.3(11) . .
C24 C23 C22 108.2(14) . .
N4 C89 C90 178.3(19) . .

loop_
_geom_bond_atom_site_label_1
_geom_bond_atom_site_label_2
_geom_bond_distance
_geom_bond_site_symmetry_2
Dy3 Dy1 3.9108(8) .
Dy3 Dy2 3.9312(9) .
Dy3 Co1 3.3106(12) .
Dy3 Co2 3.3111(12) .
Dy3 O23 2.369(5) .
Dy3 O3 2.401(5) .
Dy3 O5 2.325(5) .
Dy3 O9 2.295(5) .
Dy3 O22 2.372(5) .
Dy3 O4 2.388(5) .
Dy3 O1 2.382(5) .
Dy3 O11 2.347(6) .
Dy1 Dy2 3.9667(9) .
Dy1 Co1 3.3108(13) .
Dy1 Co3 3.3395(13) .
Dy1 O24 2.362(5) 2_665
Dy1 O3 2.389(5) .
Dy1 O10 2.277(5) .
Dy1 O19 2.392(5) .
Dy1 O8 2.325(5) .
Dy1 O1 2.366(5) .
Dy1 O2 2.436(5) .
Dy1 O18 2.346(5) .
Dy2 Co2 3.2646(13) .
Dy2 Co3 3.3201(13) .
Dy2 O4 2.355(6) .
Dy2 O1 2.480(5) .
Dy2 O6 2.313(5) .
Dy2 O2 2.374(5) .
Dy2 O14 2.394(6) .
Dy2 O7 2.352(6) .
Dy2 O15 2.348(6) .
Dy2 O25 2.282(6) .
Co1 O3 1.918(5) .
Co1 O10 1.891(5) .
Co1 O20 1.928(5) .
Co1 O21 1.914(6) .
Co1 O9 1.876(5) .
Co1 N1 1.983(7) .
Co2 O5 1.869(6) .
Co2 O4 1.907(5) .
Co2 O13 1.905(6) .
Co2 O6 1.904(6) .
Co2 O12 1.919(6) .
Co2 N2 1.981(7) .
Co3 O8 1.870(5) .
Co3 O2 1.920(5) .
Co3 O16 1.951(6) .
Co3 O17 1.927(6) .
Co3 O7 1.880(5) .
Co3 N3 1.991(7) .
O23 C73 1.263(10) .
O24 Dy1 2.362(5) 2_665
O24 C73 1.265(9) .
O10 C4 1.395(10) .
O20 C33 1.288(10) .
O5 C20 1.392(10) .
O21 C25 1.289(10) .
O19 C33 1.223(10) .
O9 C2 1.404(10) .
O8 C12 1.403(10) .
O22 C25 1.230(9) .
O13 C65 1.277(11) .
O6 C17 1.404(10) .
O16 C49 1.289(11) .
O18 C41 1.255(11) .
O14 C65 1.236(11) .
O17 C41 1.264(10) .
O11 C81 1.253(10) .
O12 C81 1.274(10) .
O7 C9 1.405(10) .
C65 C66 1.519(13) .
O15 C49 1.209(12) .
O26 C57 1.276(12) .
C33 C34 1.525(11) .
C73 C74 1.499(11) .
O25 C57 1.275(12) .
C4 C3 1.494(12) .
N2 C18 1.493(11) .
N2 C19 1.459(12) .
N2 C21 1.497(12) .
N1 C1 1.487(12) .
N1 C3 1.493(11) .
N1 C5 1.484(11) .
C79 C74 1.391(11) .
C79 C78 1.390(12) .
C17 C18 1.487(13) .
C12 C11 1.519(13) .
C20 C19 1.528(12) .
C34 C35 1.366(12) .
C34 C40 1.409(13) .
C11 N3 1.492(12) .
C74 C75 1.402(12) .
C35 C36 1.391(12) .
C49 C50 1.489(14) .
C25 C26 1.529(12) .
C26 C31 1.356(12) .
C26 C27 1.388(12) .
C31 C30 1.376(12) .
C66 C71 1.368(14) .
C66 C67 1.392(14) .
C41 C42 1.504(12) .
C36 C37 1.516(13) .
C36 C38 1.384(14) .
C40 C39 1.378(12) .
C71 C70 1.392(13) .
C78 C80 1.498(13) .
C78 C77 1.384(13) .
C70 C69 1.379(15) .
C1 C2 1.505(12) .
N3 C10 1.505(11) .
N3 C13 1.468(12) .
C69 C68 1.379(15) .
C58 C63 1.381(14) .
C58 C59 1.396(15) .
C58 C57 1.499(14) .
C75 C76 1.393(12) .
C67 C68 1.406(14) .
C9 C10 1.521(13) .
C5 C6 1.513(12) .
C43 C42 1.381(13) .
C43 C44 1.386(13) .
C68 C72 1.530(16) .
C27 C28 1.396(13) .
C62 C63 1.387(14) .
C62 C61 1.395(16) .
C76 C77 1.376(13) .
C13 C14 1.543(14) .
C50 C55 1.362(14) .
C50 C51 1.369(15) .
C47 C42 1.361(13) .
C47 C46 1.368(13) .
C21 C22 1.536(13) .
C81 C82 1.495(13) .
C30 C32 1.509(14) .
C30 C29 1.350(13) .
C55 C54 1.376(15) .
C44 C45 1.351(15) .
C61 C60 1.369(16) .
C51 C52 1.389(15) .
C6 C7 1.513(15) .
C83 C82 1.392(13) .
C83 C84 1.401(14) .
C38 C39 1.388(13) .
C87 C82 1.381(13) .
C87 C86 1.399(13) .
C64 C60 1.539(17) .
C54 C53 1.378(16) .
C46 C48 1.506(16) .
C46 C45 1.382(15) .
C15 C14 1.495(16) .
C15 C16 1.357(19) .
C88 C84 1.498(15) .
C29 C28 1.354(13) .
C52 C53 1.357(16) .
C52 C56 1.564(18) .
C59 C60 1.411(14) .
C86 C85 1.349(14) .
C22 C23 1.589(17) .
C84 C85 1.357(15) .
C8 C7 1.477(15) .
C23 C24 1.518(18) .
C90 C89 1.506(14) .
N4 C89 1.29(2) .
